data_4300324
loop_
_publ_author_name
'Wadas, Thaddeus J.'
'Chakraborty, Soma'
'Lachicotte, Rene J.'
'Wang, Quan-Ming'
'Eisenberg, Richard'

_publ_section_title
;
 Facile Synthesis, Structure, and Luminescence Properties of
 Pt(diimine)bis(arylacetylide) Chromophore--Donor Dyads
;
_journal_coden_ASTM INOCAJ
_journal_issue 8
_journal_name_full 'Inorganic Chemistry'
_journal_page_first 2628
_journal_page_last 2638
_journal_paper_doi 10.1021/ic048886l
_journal_volume 44
_journal_year 2005
_chemical_formula_sum 'C56 H40 N4 O2 Pt'
_chemical_formula_weight 996.01
_space_group_IT_number 14
_symmetry_cell_setting monoclinic
_symmetry_space_group_name_Hall '-P 2ybc'
_symmetry_space_group_name_H-M 'P 1 21/c 1'
_cell_angle_alpha 90.00
_cell_angle_beta 108.6090(10)
_cell_angle_gamma 90.00
_cell_formula_units_Z 4
_cell_length_a 19.4441(10)
_cell_length_b 16.3369(9)
_cell_length_c 15.2547(8)
_cell_measurement_temperature 293(2)
_cell_volume 4592.4(4)
_diffrn_ambient_temperature 293(2)
_exptl_crystal_density_diffrn 1.441
_cod_duplicate_entry 4300976
_cod_depositor_comments
;
The following automatic conversions were performed:
'_symmetry_cell_setting' value 'Monoclinic' changed to 'monoclinic'
according to '/home/saulius/struct/CIF-dictionaries/cif_core.dic'
dictionary named 'cif_core.dic' version 2.4.1 from 2010-06-29.

Automatic conversion script
Id: cif_fix_enum 1527 2010-12-29 10:47:43Z saulius 
;
_cod_original_sg_symbol_H-M 'P 21/c'
_cod_database_code 4300324

loop_
_symmetry_equiv_pos_as_xyz
'x, y, z'
'-x, y+1/2, -z+1/2'
'-x, -y, -z'
'x, -y-1/2, z-1/2'

loop_
_atom_site_label
_atom_site_type_symbol
_atom_site_fract_x
_atom_site_fract_y
_atom_site_fract_z
_atom_site_U_iso_or_equiv
_atom_site_adp_type
_atom_site_occupancy
_atom_site_symmetry_multiplicity
_atom_site_calc_flag
_atom_site_refinement_flags
_atom_site_disorder_assembly
_atom_site_disorder_group
Pt1 Pt -0.379221(4) 0.503174(4) 0.469605(5) 0.02901(3) Uani 1 1 d . . .
O1 O 0.23284(10) -0.11726(11) 0.71985(15) 0.0672(6) Uani 1 1 d . . .
O2 O -1.04223(10) 0.07398(12) -0.12932(14) 0.0680(6) Uani 1 1 d . . .
N1 N -0.32097(9) 0.60520(10) 0.53085(12) 0.0296(4) Uani 1 1 d . . .
N2 N -0.45996(9) 0.59099(10) 0.43558(12) 0.0304(4) Uani 1 1 d . . .
N3 N 0.00296(10) 0.10403(12) 0.60770(15) 0.0449(5) Uani 1 1 d . . .
N4 N -0.79359(11) 0.21832(13) 0.11044(14) 0.0463(5) Uani 1 1 d . . .
C1 C -0.25063(11) 0.60951(13) 0.58187(15) 0.0334(5) Uani 1 1 d . . .
H1A H -0.2241 0.5613 0.5981 0.040 Uiso 1 1 calc R . .
C2 C -0.21633(11) 0.68375(13) 0.61109(14) 0.0336(5) Uani 1 1 d . . .
H2A H -0.1677 0.6840 0.6472 0.040 Uiso 1 1 calc R . .
C3 C -0.25279(11) 0.75741(12) 0.58771(14) 0.0307(4) Uani 1 1 d . . .
C4 C -0.32884(11) 0.75354(12) 0.53998(14) 0.0303(4) Uani 1 1 d . . .
C5 C -0.37624(12) 0.82304(13) 0.51973(15) 0.0363(5) Uani 1 1 d . . .
H5A H -0.3572 0.8747 0.5388 0.044 Uiso 1 1 calc R . .
C6 C -0.44768(11) 0.81554(12) 0.47382(15) 0.0359(5) Uani 1 1 d . . .
H6A H -0.4767 0.8621 0.4625 0.043 Uiso 1 1 calc R . .
C7 C -0.48029(11) 0.73764(12) 0.44193(14) 0.0304(4) Uani 1 1 d . . .
C8 C -0.55524(11) 0.72603(13) 0.39343(14) 0.0315(4) Uani 1 1 d . . .
C9 C -0.57882(11) 0.64712(13) 0.37038(15) 0.0360(5) Uani 1 1 d . . .
H9A H -0.6278 0.6375 0.3403 0.043 Uiso 1 1 calc R . .
C10 C -0.53076(11) 0.58150(13) 0.39122(15) 0.0355(5) Uani 1 1 d . . .
H10A H -0.5486 0.5291 0.3736 0.043 Uiso 1 1 calc R . .
C11 C -0.43519(11) 0.66850(12) 0.46189(13) 0.0292(4) Uani 1 1 d . . .
C12 C -0.35967(11) 0.67612(12) 0.51235(14) 0.0291(4) Uani 1 1 d . . .
C13 C -0.21242(11) 0.83555(12) 0.60921(15) 0.0325(4) Uani 1 1 d . . .
C14 C -0.21672(12) 0.89181(13) 0.53924(16) 0.0389(5) Uani 1 1 d . . .
H14A H -0.2480 0.8822 0.4798 0.047 Uiso 1 1 calc R . .
C15 C -0.17458(13) 0.96213(15) 0.55761(18) 0.0459(6) Uani 1 1 d . . .
H15A H -0.1769 0.9989 0.5102 0.055 Uiso 1 1 calc R . .
C16 C -0.12931(13) 0.97773(14) 0.6458(2) 0.0466(6) Uani 1 1 d . . .
H16A H -0.1016 1.0253 0.6581 0.056 Uiso 1 1 calc R . .
C17 C -0.12513(12) 0.92297(14) 0.71582(17) 0.0439(6) Uani 1 1 d . . .
H17A H -0.0948 0.9339 0.7755 0.053 Uiso 1 1 calc R . .
C18 C -0.16585(11) 0.85164(13) 0.69798(15) 0.0367(5) Uani 1 1 d . . .
H18A H -0.1621 0.8144 0.7454 0.044 Uiso 1 1 calc R . .
C19 C -0.60613(11) 0.79691(12) 0.36810(15) 0.0324(4) Uani 1 1 d . . .
C20 C -0.65302(17) 0.81275(19) 0.4165(2) 0.0697(9) Uani 1 1 d . . .
H20A H -0.6529 0.7795 0.4661 0.084 Uiso 1 1 calc R . .
C21 C -0.70076(18) 0.8782(2) 0.3918(2) 0.0787(10) Uani 1 1 d . . .
H21A H -0.7329 0.8881 0.4245 0.094 Uiso 1 1 calc R . .
C22 C -0.70115(13) 0.92883(15) 0.31954(19) 0.0495(6) Uani 1 1 d . . .
H22A H -0.7315 0.9743 0.3050 0.059 Uiso 1 1 calc R . .
C23 C -0.65646(16) 0.91106(18) 0.2702(2) 0.0670(9) Uani 1 1 d . . .
H23A H -0.6576 0.9430 0.2192 0.080 Uiso 1 1 calc R . .
C24 C -0.60900(15) 0.84577(17) 0.2948(2) 0.0625(8) Uani 1 1 d . . .
H24A H -0.5782 0.8349 0.2604 0.075 Uiso 1 1 calc R . .
C25 C -0.29607(12) 0.42972(13) 0.50547(16) 0.0358(5) Uani 1 1 d . . .
C26 C -0.24196(12) 0.38808(13) 0.53005(16) 0.0386(5) Uani 1 1 d . . .
C27 C -0.17902(12) 0.33578(13) 0.55796(16) 0.0382(5) Uani 1 1 d . . .
C28 C -0.11328(13) 0.36127(14) 0.61950(18) 0.0497(6) Uani 1 1 d . . .
H28A H -0.1089 0.4141 0.6434 0.060 Uiso 1 1 calc R . .
C29 C -0.05432(13) 0.30940(15) 0.64581(19) 0.0513(6) Uani 1 1 d . . .
H29A H -0.0108 0.3279 0.6872 0.062 Uiso 1 1 calc R . .
C30 C -0.05851(12) 0.23004(13) 0.61174(17) 0.0401(5) Uani 1 1 d . . .
C31 C -0.12392(12) 0.20444(14) 0.54976(17) 0.0439(6) Uani 1 1 d . . .
H31A H -0.1278 0.1519 0.5252 0.053 Uiso 1 1 calc R . .
C32 C -0.18335(12) 0.25577(14) 0.52396(17) 0.0434(6) Uani 1 1 d . . .
H32A H -0.2270 0.2369 0.4833 0.052 Uiso 1 1 calc R . .
C33 C 0.00476(12) 0.17505(14) 0.64042(17) 0.0443(6) Uani 1 1 d . . .
H33A H 0.0473 0.1933 0.6840 0.053 Uiso 1 1 calc R . .
C34 C 0.06354(12) 0.05052(14) 0.63622(17) 0.0419(5) Uani 1 1 d . . .
C35 C 0.13580(13) 0.07498(15) 0.67346(18) 0.0467(6) Uani 1 1 d . . .
H35A H 0.1474 0.1304 0.6801 0.056 Uiso 1 1 calc R . .
C36 C 0.18994(14) 0.01706(16) 0.7003(2) 0.0524(7) Uani 1 1 d . . .
H36A H 0.2378 0.0341 0.7256 0.063 Uiso 1 1 calc R . .
C37 C 0.17508(13) -0.06528(15) 0.69079(18) 0.0474(6) Uani 1 1 d . . .
C38 C 0.10393(15) -0.09048(16) 0.6507(2) 0.0555(7) Uani 1 1 d . . .
H38A H 0.0930 -0.1459 0.6426 0.067 Uiso 1 1 calc R . .
C39 C 0.04907(14) -0.03257(16) 0.62278(19) 0.0524(7) Uani 1 1 d . . .
H39A H 0.0015 -0.0498 0.5944 0.063 Uiso 1 1 calc R . .
C40 C 0.21849(16) -0.20251(17) 0.7211(2) 0.0700(9) Uani 1 1 d . . .
H40A H 0.2635 -0.2319 0.7433 0.105 Uiso 1 1 calc R . .
H40B H 0.1921 -0.2205 0.6597 0.105 Uiso 1 1 calc R . .
H40C H 0.1902 -0.2127 0.7613 0.105 Uiso 1 1 calc R . .
C41 C -0.44333(12) 0.41535(12) 0.40613(15) 0.0334(5) Uani 1 1 d . . .
C42 C -0.48889(12) 0.36542(13) 0.36584(15) 0.0357(5) Uani 1 1 d . . .
C43 C -0.54886(12) 0.31640(13) 0.31299(14) 0.0339(5) Uani 1 1 d . . .
C44 C -0.54274(12) 0.23390(13) 0.29351(16) 0.0396(5) Uani 1 1 d . . .
H44A H -0.4980 0.2079 0.3167 0.047 Uiso 1 1 calc R . .
C45 C -0.60248(13) 0.18993(14) 0.24001(16) 0.0424(5) Uani 1 1 d . . .
H45A H -0.5973 0.1349 0.2279 0.051 Uiso 1 1 calc R . .
C46 C -0.66984(12) 0.22697(14) 0.20436(15) 0.0382(5) Uani 1 1 d . . .
C47 C -0.67652(13) 0.30937(15) 0.22452(16) 0.0448(6) Uani 1 1 d . . .
H47A H -0.7214 0.3350 0.2016 0.054 Uiso 1 1 calc R . .
C48 C -0.61792(13) 0.35303(14) 0.27751(17) 0.0449(6) Uani 1 1 d . . .
H48A H -0.6237 0.4078 0.2903 0.054 Uiso 1 1 calc R . .
C49 C -0.73298(13) 0.18201(15) 0.14513(16) 0.0431(5) Uani 1 1 d . . .
H49A H -0.7287 0.1268 0.1329 0.052 Uiso 1 1 calc R . .
C50 C -0.85541(13) 0.17803(16) 0.05118(17) 0.0450(6) Uani 1 1 d . . .
C51 C -0.86427(14) 0.09317(16) 0.04070(18) 0.0504(6) Uani 1 1 d . . .
H51A H -0.8276 0.0584 0.0748 0.060 Uiso 1 1 calc R . .
C52 C -0.92710(14) 0.06060(16) -0.01999(19) 0.0539(7) Uani 1 1 d . . .
H52A H -0.9328 0.0042 -0.0264 0.065 Uiso 1 1 calc R . .
C53 C -0.98183(13) 0.11247(16) -0.07145(19) 0.0523(7) Uani 1 1 d . . .
C54 C -0.97405(13) 0.19695(17) -0.06216(19) 0.0545(7) Uani 1 1 d . . .
H54A H -1.0106 0.2316 -0.0968 0.065 Uiso 1 1 calc R . .
C55 C -0.91137(14) 0.22858(16) -0.00096(18) 0.0508(6) Uani 1 1 d . . .
H55A H -0.9062 0.2850 0.0058 0.061 Uiso 1 1 calc R . .
C56 C -1.10555(15) 0.1237(2) -0.1668(2) 0.0779(10) Uani 1 1 d . . .
H56A H -1.1456 0.0899 -0.2006 0.117 Uiso 1 1 calc R . .
H56B H -1.0964 0.1640 -0.2075 0.117 Uiso 1 1 calc R . .
H56C H -1.1171 0.1507 -0.1173 0.117 Uiso 1 1 calc R . .

loop_
_atom_site_aniso_label
_atom_site_aniso_U_11
_atom_site_aniso_U_22
_atom_site_aniso_U_33
_atom_site_aniso_U_23
_atom_site_aniso_U_13
_atom_site_aniso_U_12
Pt1 0.02637(5) 0.02653(4) 0.03245(5) -0.00191(3) 0.00703(3) -0.00007(3)
O1 0.0432(11) 0.0504(11) 0.0917(15) -0.0014(10) -0.0012(10) 0.0147(8)
O2 0.0405(11) 0.0639(12) 0.0828(14) -0.0264(11) -0.0038(10) -0.0070(9)
N1 0.0244(9) 0.0289(8) 0.0329(9) 0.0003(7) 0.0056(7) 0.0002(7)
N2 0.0270(9) 0.0303(9) 0.0303(9) -0.0021(7) 0.0041(7) -0.0011(7)
N3 0.0311(10) 0.0399(11) 0.0602(13) 0.0051(9) 0.0096(10) 0.0055(8)
N4 0.0419(12) 0.0533(12) 0.0413(11) -0.0072(9) 0.0100(10) -0.0146(10)
C1 0.0277(11) 0.0340(11) 0.0356(12) 0.0028(9) 0.0062(9) 0.0034(8)
C2 0.0244(10) 0.0378(11) 0.0344(11) 0.0008(9) 0.0036(9) -0.0010(8)
C3 0.0278(11) 0.0328(10) 0.0304(11) -0.0025(8) 0.0077(9) -0.0020(8)
C4 0.0279(11) 0.0305(10) 0.0314(11) -0.0013(8) 0.0076(9) 0.0005(8)
C5 0.0344(12) 0.0276(10) 0.0435(13) -0.0032(9) 0.0076(10) -0.0019(8)
C6 0.0297(11) 0.0289(10) 0.0451(13) -0.0017(9) 0.0063(10) 0.0032(8)
C7 0.0257(10) 0.0319(10) 0.0318(11) 0.0006(8) 0.0066(9) 0.0010(8)
C8 0.0275(11) 0.0363(11) 0.0300(11) -0.0009(8) 0.0083(9) 0.0011(8)
C9 0.0227(11) 0.0406(12) 0.0396(12) -0.0028(9) 0.0031(9) -0.0019(8)
C10 0.0314(11) 0.0309(11) 0.0414(12) -0.0039(9) 0.0078(10) -0.0056(8)
C11 0.0264(10) 0.0301(10) 0.0299(10) -0.0035(8) 0.0071(8) -0.0020(8)
C12 0.0261(10) 0.0304(10) 0.0298(10) 0.0003(8) 0.0073(9) 0.0014(8)
C13 0.0244(10) 0.0332(11) 0.0390(12) -0.0057(9) 0.0087(9) -0.0007(8)
C14 0.0383(13) 0.0363(11) 0.0385(12) -0.0015(9) 0.0074(10) -0.0018(9)
C15 0.0477(15) 0.0374(12) 0.0566(16) 0.0002(11) 0.0222(13) -0.0045(10)
C16 0.0358(13) 0.0377(12) 0.0689(18) -0.0112(12) 0.0204(13) -0.0107(10)
C17 0.0295(12) 0.0457(13) 0.0490(14) -0.0125(11) 0.0018(11) -0.0029(10)
C18 0.0291(11) 0.0388(12) 0.0391(12) -0.0025(9) 0.0064(10) 0.0005(9)
C19 0.0226(10) 0.0337(11) 0.0370(11) -0.0015(9) 0.0041(9) -0.0008(8)
C20 0.079(2) 0.080(2) 0.0654(19) 0.0279(16) 0.0442(17) 0.0397(17)
C21 0.087(2) 0.082(2) 0.088(2) 0.0239(18) 0.056(2) 0.0500(18)
C22 0.0323(13) 0.0447(14) 0.0648(17) 0.0032(12) 0.0059(12) 0.0109(10)
C23 0.0649(19) 0.0658(19) 0.080(2) 0.0359(16) 0.0369(17) 0.0266(15)
C24 0.0589(18) 0.0687(18) 0.075(2) 0.0294(15) 0.0423(16) 0.0282(14)
C25 0.0351(12) 0.0294(10) 0.0415(12) -0.0018(9) 0.0101(10) -0.0028(9)
C26 0.0377(13) 0.0332(11) 0.0456(14) 0.0013(9) 0.0140(11) 0.0023(9)
C27 0.0357(12) 0.0350(11) 0.0452(13) 0.0077(10) 0.0149(11) 0.0030(9)
C28 0.0418(14) 0.0344(12) 0.0686(18) -0.0052(11) 0.0115(13) 0.0006(10)
C29 0.0341(13) 0.0464(14) 0.0649(17) -0.0059(12) 0.0038(12) -0.0008(10)
C30 0.0316(12) 0.0370(12) 0.0505(14) 0.0068(10) 0.0116(11) 0.0028(9)
C31 0.0367(13) 0.0322(11) 0.0602(15) -0.0024(10) 0.0119(12) 0.0006(9)
C32 0.0310(12) 0.0377(12) 0.0558(15) -0.0023(10) 0.0059(11) 0.0011(9)
C33 0.0323(12) 0.0441(13) 0.0532(15) 0.0040(11) 0.0089(11) 0.0014(10)
C34 0.0345(13) 0.0411(13) 0.0485(14) 0.0035(10) 0.0108(11) 0.0049(10)
C35 0.0387(14) 0.0402(13) 0.0583(16) -0.0007(11) 0.0114(12) 0.0022(10)
C36 0.0316(13) 0.0508(15) 0.0671(18) -0.0072(12) 0.0049(12) 0.0004(10)
C37 0.0373(14) 0.0475(14) 0.0512(15) 0.0008(11) 0.0051(12) 0.0103(11)
C38 0.0469(16) 0.0370(13) 0.0764(19) -0.0025(12) 0.0111(14) 0.0033(11)
C39 0.0334(13) 0.0433(13) 0.0719(18) -0.0040(13) 0.0048(13) 0.0003(10)
C40 0.0615(19) 0.0505(16) 0.081(2) 0.0006(15) -0.0008(16) 0.0224(14)
C41 0.0333(11) 0.0295(10) 0.0362(12) -0.0020(9) 0.0095(9) 0.0016(9)
C42 0.0369(12) 0.0337(11) 0.0363(12) -0.0030(9) 0.0115(10) 0.0006(9)
C43 0.0354(12) 0.0356(11) 0.0314(11) -0.0038(9) 0.0113(10) -0.0052(9)
C44 0.0322(12) 0.0374(12) 0.0462(13) -0.0044(10) 0.0084(10) -0.0024(9)
C45 0.0438(14) 0.0367(12) 0.0462(14) -0.0071(10) 0.0138(11) -0.0053(10)
C46 0.0373(12) 0.0455(13) 0.0324(12) -0.0064(9) 0.0118(10) -0.0106(10)
C47 0.0346(13) 0.0468(13) 0.0481(14) -0.0048(11) 0.0063(11) -0.0021(10)
C48 0.0419(14) 0.0363(12) 0.0528(15) -0.0089(11) 0.0100(12) -0.0009(10)
C49 0.0410(14) 0.0479(14) 0.0415(13) -0.0101(10) 0.0149(11) -0.0122(11)
C50 0.0363(13) 0.0533(14) 0.0460(14) -0.0094(11) 0.0137(11) -0.0094(11)
C51 0.0397(14) 0.0529(15) 0.0537(16) 0.0004(12) 0.0078(12) -0.0100(11)
C52 0.0452(15) 0.0462(14) 0.0659(18) -0.0092(12) 0.0116(13) -0.0101(11)
C53 0.0365(14) 0.0564(16) 0.0595(17) -0.0183(13) 0.0090(13) -0.0087(11)
C54 0.0369(14) 0.0570(16) 0.0625(17) -0.0157(13) 0.0057(13) 0.0032(11)
C55 0.0442(15) 0.0472(14) 0.0608(17) -0.0175(12) 0.0166(13) -0.0075(11)
C56 0.0398(16) 0.087(2) 0.089(2) -0.0310(18) -0.0039(16) -0.0031(15)

loop_
_geom_bond_atom_site_label_1
_geom_bond_atom_site_label_2
_geom_bond_distance
_geom_bond_site_symmetry_2
_geom_bond_publ_flag
Pt1 C41 1.944(2) . ?
Pt1 C25 1.946(2) . ?
Pt1 N1 2.0636(16) . ?
Pt1 N2 2.0669(17) . ?
O1 C37 1.364(3) . ?
O1 C40 1.422(3) . ?
O2 C53 1.376(3) . ?
O2 C56 1.433(3) . ?
N1 C1 1.342(3) . ?
N1 C12 1.361(2) . ?
N2 C10 1.335(3) . ?
N2 C11 1.369(2) . ?
N3 C33 1.259(3) . ?
N3 C34 1.419(3) . ?
N4 C49 1.274(3) . ?
N4 C50 1.415(3) . ?
C1 C2 1.387(3) . ?
C2 C3 1.384(3) . ?
C3 C4 1.426(3) . ?
C3 C13 1.480(3) . ?
C4 C12 1.405(3) . ?
C4 C5 1.433(3) . ?
C5 C6 1.347(3) . ?
C6 C7 1.436(3) . ?
C7 C11 1.403(3) . ?
C7 C8 1.421(3) . ?
C8 C9 1.376(3) . ?
C8 C19 1.492(3) . ?
C9 C10 1.391(3) . ?
C11 C12 1.429(3) . ?
C13 C14 1.391(3) . ?
C13 C18 1.393(3) . ?
C14 C15 1.387(3) . ?
C15 C16 1.376(4) . ?
C16 C17 1.375(4) . ?
C17 C18 1.386(3) . ?
C19 C24 1.360(3) . ?
C19 C20 1.369(3) . ?
C20 C21 1.388(4) . ?
C21 C22 1.376(4) . ?
C22 C23 1.351(4) . ?
C23 C24 1.382(3) . ?
C25 C26 1.208(3) . ?
C26 C27 1.441(3) . ?
C27 C28 1.387(3) . ?
C27 C32 1.399(3) . ?
C28 C29 1.378(3) . ?
C29 C30 1.390(3) . ?
C30 C31 1.385(3) . ?
C30 C33 1.472(3) . ?
C31 C32 1.380(3) . ?
C34 C39 1.388(4) . ?
C34 C35 1.395(3) . ?
C35 C36 1.377(3) . ?
C36 C37 1.374(3) . ?
C37 C38 1.385(4) . ?
C38 C39 1.387(3) . ?
C41 C42 1.217(3) . ?
C42 C43 1.432(3) . ?
C43 C44 1.393(3) . ?
C43 C48 1.411(3) . ?
C44 C45 1.388(3) . ?
C45 C46 1.387(3) . ?
C46 C47 1.396(3) . ?
C46 C49 1.468(3) . ?
C47 C48 1.368(3) . ?
C50 C55 1.395(3) . ?
C50 C51 1.400(3) . ?
C51 C52 1.382(3) . ?
C52 C53 1.391(4) . ?
C53 C54 1.391(4) . ?
C54 C55 1.378(3) . ?
